data_4124953
loop_
_publ_author_name
'Rittle, Jonathan'
'Peters, Jonas C.'

_publ_section_title
;
 An Fe-N2 Complex That Generates Hydrazine and Ammonia via Fe&#x2550;NNH2:
 Demonstrating a Hybrid Distal-to-Alternating Pathway for N2 Reduction.
;
_journal_issue 12
_journal_name_full 'Journal of the American Chemical Society'
_journal_page_first 4243
_journal_paper_doi 10.1021/jacs.6b01230
_journal_volume 138
_journal_year 2016
_chemical_formula_sum 'C38 H60 Fe N2 P3 Si'
_chemical_formula_weight 721.73
_chemical_name_systematic
;
 ?
;
_space_group_crystal_system triclinic
_space_group_IT_number 2
_space_group_name_Hall '-P 1'
_space_group_name_H-M_alt 'P -1'
_symmetry_space_group_name_Hall '-P 1'
_symmetry_space_group_name_H-M 'P -1'
_atom_sites_solution_hydrogens geom
_audit_creation_method SHELXL-2013
_cell_angle_alpha 78.665(5)
_cell_angle_beta 78.078(5)
_cell_angle_gamma 62.522(4)
_cell_formula_units_Z 2
_cell_length_a 10.3195(9)
_cell_length_b 10.8239(10)
_cell_length_c 19.3470(17)
_cell_measurement_reflns_used 9854
_cell_measurement_temperature 100(2)
_cell_measurement_theta_max 36.32
_cell_measurement_theta_min 2.32
_cell_volume 1863.1(3)
_computing_structure_refinement 'SHELXL-2013 (Sheldrick, 2013)'
_diffrn_ambient_temperature 100(2)
_diffrn_detector_area_resol_mean 8.33
_diffrn_measured_fraction_theta_full 1.000
_diffrn_measured_fraction_theta_max 1.000
_diffrn_measurement_device_type 'Bruker KAPPA APEXII CCD'
_diffrn_measurement_method '\f and \w scans'
_diffrn_radiation_type MoK\a
_diffrn_radiation_wavelength 0.71073
_diffrn_reflns_av_R_equivalents 0.0333
_diffrn_reflns_av_unetI/netI 0.0173
_diffrn_reflns_Laue_measured_fraction_full 1.000
_diffrn_reflns_Laue_measured_fraction_max 1.000
_diffrn_reflns_limit_h_max 14
_diffrn_reflns_limit_h_min -14
_diffrn_reflns_limit_k_max 15
_diffrn_reflns_limit_k_min -15
_diffrn_reflns_limit_l_max 27
_diffrn_reflns_limit_l_min -27
_diffrn_reflns_number 94112
_diffrn_reflns_point_group_measured_fraction_full 1.000
_diffrn_reflns_point_group_measured_fraction_max 1.000
_diffrn_reflns_theta_full 25.242
_diffrn_reflns_theta_max 30.507
_diffrn_reflns_theta_min 1.083
_diffrn_source 'fine-focus sealed tube'
_exptl_absorpt_coefficient_mu 0.595
_exptl_absorpt_correction_T_max 0.7471
_exptl_absorpt_correction_T_min 0.6893
_exptl_absorpt_correction_type multi-scan
_exptl_absorpt_process_details 'SADABS-2014/5 (Sheldrick, 2014)'
_exptl_crystal_colour black
_exptl_crystal_density_diffrn 1.287
_exptl_crystal_description block
_exptl_crystal_F_000 774
_exptl_crystal_size_max 0.250
_exptl_crystal_size_mid 0.140
_exptl_crystal_size_min 0.120
_refine_diff_density_max 0.536
_refine_diff_density_min -0.273
_refine_diff_density_rms 0.058
_refine_ls_extinction_method none
_refine_ls_goodness_of_fit_ref 1.029
_refine_ls_hydrogen_treatment constr
_refine_ls_matrix_type full
_refine_ls_number_parameters 420
_refine_ls_number_reflns 11387
_refine_ls_number_restraints 0
_refine_ls_restrained_S_all 1.029
_refine_ls_R_factor_all 0.0320
_refine_ls_R_factor_gt 0.0269
_refine_ls_shift/su_max 0.002
_refine_ls_shift/su_mean 0.000
_refine_ls_structure_factor_coef Fsqd
_refine_ls_weighting_details 'w=1/[\s^2^(Fo^2^)+(0.0344P)^2^+0.9341P] where P=(Fo^2^+2Fc^2^)/3'
_refine_ls_weighting_scheme calc
_refine_ls_wR_factor_gt 0.0681
_refine_ls_wR_factor_ref 0.0710
_reflns_Friedel_coverage 0.000
_reflns_number_gt 10188
_reflns_number_total 11387
_reflns_threshold_expression 'I > 2\s(I)'
_cod_data_source_file ja6b01230_si_002.cif
_cod_data_source_block a15075
_cod_depositor_comments 'Adding full bibliography for 4124949--4124953.cif.'
_cod_database_code 4124953
_shelx_space_group_comment
;
The symmetry employed for this shelxl refinement is uniquely defined
by the following loop, which should always be used as a source of
symmetry information in preference to the above space-group names.
They are only intended as comments.
;
_shelx_estimated_absorpt_t_min 0.865
_shelx_estimated_absorpt_t_max 0.932
_shelxl_version_number 2013-3

loop_
_space_group_symop_operation_xyz
'x, y, z'
'-x, -y, -z'

loop_
_atom_site_label
_atom_site_type_symbol
_atom_site_fract_x
_atom_site_fract_y
_atom_site_fract_z
_atom_site_U_iso_or_equiv
_atom_site_adp_type
_atom_site_occupancy
_atom_site_site_symmetry_order
_atom_site_calc_flag
_atom_site_refinement_flags_posn
_atom_site_refinement_flags_adp
Fe1 Fe 0.91418(2) 0.59070(2) 0.23321(2) 0.00934(4) Uani 1 1 d . .
P2 P 0.90517(3) 0.78899(3) 0.15805(2) 0.00982(5) Uani 1 1 d . .
P1 P 0.78463(3) 0.64080(3) 0.34406(2) 0.01231(5) Uani 1 1 d . .
P3 P 1.12294(3) 0.38650(3) 0.22518(2) 0.01213(5) Uani 1 1 d . .
Si1 Si 1.06827(3) 0.64431(3) 0.27927(2) 0.01031(5) Uani 1 1 d . .
N1 N 0.80513(10) 0.55192(10) 0.18911(5) 0.01574(17) Uani 1 1 d . .
N2 N 0.71372(11) 0.50858(11) 0.18125(5) 0.01745(18) Uani 1 1 d . .
C15 C 1.14830(11) 0.75103(10) 0.21032(5) 0.01164(17) Uani 1 1 d . .
C20 C 1.07603(11) 0.80815(10) 0.14936(5) 0.01138(17) Uani 1 1 d . .
C9 C 1.22793(11) 0.47958(11) 0.31312(5) 0.01256(18) Uani 1 1 d . .
C3 C 0.96877(12) 0.75246(11) 0.35590(5) 0.01327(18) Uani 1 1 d . .
C14 C 1.24724(12) 0.35710(11) 0.28908(6) 0.01408(18) Uani 1 1 d . .
C29 C 0.77454(13) 1.01540(11) 0.24186(6) 0.0162(2) Uani 1 1 d . .
H29A H 0.6961 1.1096 0.2489 0.024 Uiso 1 1 calc R U
H29B H 0.8706 1.0145 0.2402 0.024 Uiso 1 1 calc R U
H29C H 0.7618 0.9480 0.2813 0.024 Uiso 1 1 calc R U
C27 C 0.76691(11) 0.97514(10) 0.17193(6) 0.01259(18) Uani 1 1 d . .
H27 H 0.6670 0.9789 0.1758 0.015 Uiso 1 1 calc R U
C30 C 0.88200(12) 0.79234(11) 0.06423(5) 0.01327(18) Uani 1 1 d . .
H30 H 0.9035 0.8692 0.0346 0.016 Uiso 1 1 calc R U
C28 C 0.77422(13) 1.08863(11) 0.11180(6) 0.0162(2) Uani 1 1 d . .
H28A H 0.6975 1.1807 0.1238 0.024 Uiso 1 1 calc R U
H28B H 0.7586 1.0697 0.0674 0.024 Uiso 1 1 calc R U
H28C H 0.8712 1.0880 0.1057 0.024 Uiso 1 1 calc R U
C33 C 1.25366(12) 0.35964(11) 0.13873(6) 0.01564(19) Uani 1 1 d . .
H33 H 1.1925 0.3854 0.0996 0.019 Uiso 1 1 calc R U
C8 C 0.83218(12) 0.75317(11) 0.38511(5) 0.01434(19) Uani 1 1 d . .
C19 C 1.13564(12) 0.87126(11) 0.08977(6) 0.01464(19) Uani 1 1 d . .
H19 H 1.0870 0.9088 0.0486 0.018 Uiso 1 1 calc R U
C18 C 1.26585(13) 0.87916(12) 0.09074(6) 0.0175(2) Uani 1 1 d . .
H18 H 1.3075 0.9196 0.0497 0.021 Uiso 1 1 calc R U
C2 C 0.64296(14) 0.44311(13) 0.23968(7) 0.0222(2) Uani 1 1 d . .
H2A H 0.6701 0.4460 0.2848 0.033 Uiso 1 1 calc R U
H2B H 0.6756 0.3454 0.2326 0.033 Uiso 1 1 calc R U
H2C H 0.5357 0.4940 0.2409 0.033 Uiso 1 1 calc R U
C21 C 0.79542(13) 0.51247(12) 0.42714(6) 0.0184(2) Uani 1 1 d . .
H21 H 0.7462 0.5701 0.4677 0.022 Uiso 1 1 calc R U
C10 C 1.31823(12) 0.46794(12) 0.36133(6) 0.0161(2) Uani 1 1 d . .
H10 H 1.3068 0.5501 0.3777 0.019 Uiso 1 1 calc R U
C36 C 1.11169(14) 0.21530(12) 0.23712(7) 0.0196(2) Uani 1 1 d . .
H36 H 1.2149 0.1391 0.2343 0.023 Uiso 1 1 calc R U
C16 C 1.27645(12) 0.76470(11) 0.21107(6) 0.01532(19) Uani 1 1 d . .
H16 H 1.3240 0.7304 0.2526 0.018 Uiso 1 1 calc R U
C17 C 1.33528(12) 0.82800(12) 0.15161(6) 0.0178(2) Uani 1 1 d . .
H17 H 1.4226 0.8361 0.1527 0.021 Uiso 1 1 calc R U
C4 C 1.01601(14) 0.83448(12) 0.38209(6) 0.0178(2) Uani 1 1 d . .
H4 H 1.1090 0.8333 0.3630 0.021 Uiso 1 1 calc R U
C12 C 1.44153(13) 0.21691(13) 0.36247(6) 0.0206(2) Uani 1 1 d . .
H12 H 1.5130 0.1279 0.3796 0.025 Uiso 1 1 calc R U
C31 C 0.72270(12) 0.82562(12) 0.05913(6) 0.0172(2) Uani 1 1 d . .
H31A H 0.7163 0.8116 0.0117 0.026 Uiso 1 1 calc R U
H31B H 0.6579 0.9233 0.0674 0.026 Uiso 1 1 calc R U
H31C H 0.6920 0.7633 0.0950 0.026 Uiso 1 1 calc R U
C32 C 0.99086(13) 0.65474(12) 0.03471(6) 0.0181(2) Uani 1 1 d . .
H32A H 0.9774 0.6598 -0.0146 0.027 Uiso 1 1 calc R U
H32B H 0.9733 0.5773 0.0635 0.027 Uiso 1 1 calc R U
H32C H 1.0918 0.6388 0.0363 0.027 Uiso 1 1 calc R U
C23 C 0.95560(14) 0.42291(13) 0.43975(6) 0.0206(2) Uani 1 1 d . .
H23A H 0.9592 0.3652 0.4858 0.031 Uiso 1 1 calc R U
H23B H 1.0022 0.4840 0.4396 0.031 Uiso 1 1 calc R U
H23C H 1.0083 0.3620 0.4019 0.031 Uiso 1 1 calc R U
C7 C 0.74906(14) 0.83011(13) 0.44223(6) 0.0206(2) Uani 1 1 d . .
H7 H 0.6602 0.8252 0.4647 0.025 Uiso 1 1 calc R U
C1 C 0.68875(14) 0.50189(13) 0.11030(7) 0.0213(2) Uani 1 1 d . .
H1A H 0.7474 0.5390 0.0739 0.032 Uiso 1 1 calc R U
H1B H 0.5840 0.5579 0.1053 0.032 Uiso 1 1 calc R U
H1C H 0.7182 0.4042 0.1043 0.032 Uiso 1 1 calc R U
C24 C 0.57944(12) 0.72670(12) 0.34271(6) 0.0164(2) Uani 1 1 d . .
H24 H 0.5572 0.6526 0.3316 0.020 Uiso 1 1 calc R U
C34 C 1.32766(13) 0.45807(13) 0.12433(7) 0.0202(2) Uani 1 1 d . .
H34A H 1.3845 0.4499 0.0767 0.030 Uiso 1 1 calc R U
H34B H 1.3938 0.4324 0.1599 0.030 Uiso 1 1 calc R U
H34C H 1.2521 0.5549 0.1271 0.030 Uiso 1 1 calc R U
C11 C 1.42473(13) 0.33746(13) 0.38572(6) 0.0187(2) Uani 1 1 d . .
H11 H 1.4857 0.3311 0.4182 0.022 Uiso 1 1 calc R U
C25 C 0.53493(13) 0.84278(12) 0.28101(7) 0.0202(2) Uani 1 1 d . .
H25A H 0.4293 0.8791 0.2789 0.030 Uiso 1 1 calc R U
H25B H 0.5910 0.8052 0.2364 0.030 Uiso 1 1 calc R U
H25C H 0.5558 0.9188 0.2880 0.030 Uiso 1 1 calc R U
C35 C 1.37478(13) 0.20996(13) 0.13137(7) 0.0229(2) Uani 1 1 d . .
H35A H 1.4377 0.2086 0.0858 0.034 Uiso 1 1 calc R U
H35B H 1.3295 0.1470 0.1333 0.034 Uiso 1 1 calc R U
H35C H 1.4344 0.1787 0.1703 0.034 Uiso 1 1 calc R U
C37 C 1.04142(14) 0.20662(13) 0.17680(7) 0.0234(2) Uani 1 1 d . .
H37A H 1.0463 0.1128 0.1813 0.035 Uiso 1 1 calc R U
H37B H 1.0949 0.2246 0.1309 0.035 Uiso 1 1 calc R U
H37C H 0.9382 0.2768 0.1797 0.035 Uiso 1 1 calc R U
C22 C 0.71676(15) 0.42099(15) 0.43132(7) 0.0261(3) Uani 1 1 d . .
H22A H 0.7273 0.3606 0.4768 0.039 Uiso 1 1 calc R U
H22B H 0.7605 0.3627 0.3921 0.039 Uiso 1 1 calc R U
H22C H 0.6120 0.4809 0.4278 0.039 Uiso 1 1 calc R U
C6 C 0.79631(15) 0.91371(14) 0.46620(7) 0.0252(3) Uani 1 1 d . .
H6 H 0.7375 0.9685 0.5037 0.030 Uiso 1 1 calc R U
C13 C 1.35367(13) 0.22620(12) 0.31398(6) 0.0199(2) Uani 1 1 d . .
H13 H 1.3660 0.1436 0.2978 0.024 Uiso 1 1 calc R U
C5 C 0.92844(15) 0.91758(13) 0.43570(7) 0.0232(2) Uani 1 1 d . .
H5 H 0.9590 0.9767 0.4514 0.028 Uiso 1 1 calc R U
C26 C 0.47455(14) 0.77994(17) 0.41026(7) 0.0297(3) Uani 1 1 d . .
H26A H 0.3751 0.7968 0.4050 0.044 Uiso 1 1 calc R U
H26B H 0.4730 0.8675 0.4178 0.044 Uiso 1 1 calc R U
H26C H 0.5085 0.7095 0.4511 0.044 Uiso 1 1 calc R U
C38 C 1.03057(18) 0.18647(15) 0.30843(8) 0.0314(3) Uani 1 1 d . .
H38A H 1.0240 0.0984 0.3103 0.047 Uiso 1 1 calc R U
H38B H 0.9311 0.2634 0.3146 0.047 Uiso 1 1 calc R U
H38C H 1.0841 0.1790 0.3466 0.047 Uiso 1 1 calc R U

loop_
_atom_site_aniso_label
_atom_site_aniso_U_11
_atom_site_aniso_U_22
_atom_site_aniso_U_33
_atom_site_aniso_U_23
_atom_site_aniso_U_13
_atom_site_aniso_U_12
Fe1 0.00964(7) 0.00855(6) 0.01047(7) -0.00121(5) -0.00125(5) -0.00453(5)
P2 0.01030(11) 0.00954(11) 0.01016(11) -0.00102(8) -0.00135(8) -0.00487(9)
P1 0.01212(11) 0.01340(12) 0.01077(11) -0.00098(9) -0.00016(9) -0.00578(9)
P3 0.01226(11) 0.00927(11) 0.01513(12) -0.00188(9) -0.00372(9) -0.00400(9)
Si1 0.01201(12) 0.01024(12) 0.00995(12) -0.00075(9) -0.00192(9) -0.00594(10)
N1 0.0134(4) 0.0135(4) 0.0218(4) -0.0042(3) -0.0045(3) -0.0054(3)
N2 0.0188(4) 0.0202(4) 0.0182(4) -0.0034(3) -0.0025(3) -0.0122(4)
C15 0.0128(4) 0.0107(4) 0.0120(4) -0.0014(3) -0.0014(3) -0.0058(3)
C20 0.0119(4) 0.0106(4) 0.0123(4) -0.0017(3) -0.0009(3) -0.0057(3)
C9 0.0124(4) 0.0139(4) 0.0115(4) 0.0006(3) -0.0020(3) -0.0065(4)
C3 0.0184(5) 0.0111(4) 0.0101(4) 0.0000(3) -0.0034(4) -0.0062(4)
C14 0.0131(4) 0.0130(4) 0.0150(5) -0.0008(4) -0.0038(4) -0.0043(4)
C29 0.0199(5) 0.0122(4) 0.0153(5) -0.0030(4) -0.0014(4) -0.0058(4)
C27 0.0132(4) 0.0095(4) 0.0141(4) 0.0001(3) -0.0021(3) -0.0046(3)
C30 0.0151(4) 0.0141(4) 0.0116(4) -0.0005(3) -0.0030(3) -0.0071(4)
C28 0.0194(5) 0.0116(4) 0.0168(5) 0.0016(4) -0.0034(4) -0.0070(4)
C33 0.0130(4) 0.0134(5) 0.0186(5) -0.0054(4) -0.0028(4) -0.0026(4)
C8 0.0179(5) 0.0122(4) 0.0109(4) -0.0008(3) -0.0026(4) -0.0047(4)
C19 0.0161(5) 0.0157(5) 0.0132(4) 0.0003(4) -0.0017(4) -0.0088(4)
C18 0.0174(5) 0.0211(5) 0.0166(5) 0.0006(4) -0.0001(4) -0.0125(4)
C2 0.0241(6) 0.0236(6) 0.0236(6) -0.0041(4) 0.0016(4) -0.0159(5)
C21 0.0216(5) 0.0206(5) 0.0132(5) 0.0014(4) -0.0001(4) -0.0116(4)
C10 0.0178(5) 0.0195(5) 0.0140(5) -0.0002(4) -0.0037(4) -0.0105(4)
C36 0.0232(5) 0.0125(5) 0.0245(6) -0.0030(4) -0.0048(4) -0.0081(4)
C16 0.0158(5) 0.0165(5) 0.0164(5) 0.0000(4) -0.0047(4) -0.0091(4)
C17 0.0150(5) 0.0214(5) 0.0205(5) 0.0000(4) -0.0024(4) -0.0119(4)
C4 0.0246(5) 0.0166(5) 0.0152(5) -0.0009(4) -0.0057(4) -0.0106(4)
C12 0.0166(5) 0.0198(5) 0.0188(5) 0.0009(4) -0.0062(4) -0.0022(4)
C31 0.0178(5) 0.0180(5) 0.0182(5) -0.0007(4) -0.0068(4) -0.0086(4)
C32 0.0204(5) 0.0185(5) 0.0138(5) -0.0053(4) -0.0025(4) -0.0058(4)
C23 0.0256(6) 0.0198(5) 0.0167(5) 0.0040(4) -0.0065(4) -0.0111(5)
C7 0.0211(5) 0.0213(5) 0.0159(5) -0.0061(4) -0.0001(4) -0.0058(4)
C1 0.0255(6) 0.0240(6) 0.0213(5) -0.0045(4) -0.0067(4) -0.0146(5)
C24 0.0136(5) 0.0188(5) 0.0163(5) -0.0030(4) 0.0005(4) -0.0072(4)
C34 0.0176(5) 0.0209(5) 0.0216(5) -0.0072(4) 0.0029(4) -0.0086(4)
C11 0.0157(5) 0.0254(6) 0.0144(5) 0.0010(4) -0.0050(4) -0.0086(4)
C25 0.0143(5) 0.0188(5) 0.0246(6) -0.0001(4) -0.0033(4) -0.0055(4)
C35 0.0172(5) 0.0166(5) 0.0300(6) -0.0092(4) -0.0019(4) -0.0014(4)
C37 0.0240(6) 0.0189(5) 0.0327(6) -0.0064(5) -0.0077(5) -0.0109(5)
C22 0.0286(6) 0.0283(6) 0.0248(6) 0.0044(5) -0.0023(5) -0.0188(5)
C6 0.0309(6) 0.0222(6) 0.0191(5) -0.0109(4) -0.0026(5) -0.0059(5)
C13 0.0192(5) 0.0148(5) 0.0216(5) -0.0023(4) -0.0069(4) -0.0022(4)
C5 0.0352(7) 0.0186(5) 0.0197(5) -0.0052(4) -0.0083(5) -0.0119(5)
C26 0.0164(5) 0.0451(8) 0.0211(6) -0.0088(5) 0.0043(4) -0.0091(5)
C38 0.0444(8) 0.0244(6) 0.0311(7) -0.0044(5) 0.0027(6) -0.0224(6)

loop_
_atom_type_symbol
_atom_type_description
_atom_type_scat_dispersion_real
_atom_type_scat_dispersion_imag
_atom_type_scat_source
C C 0.0033 0.0016 'International Tables Vol C Tables 4.2.6.8 and 6.1.1.4'
H H 0.0000 0.0000 'International Tables Vol C Tables 4.2.6.8 and 6.1.1.4'
N N 0.0061 0.0033 'International Tables Vol C Tables 4.2.6.8 and 6.1.1.4'
Si Si 0.0817 0.0704 'International Tables Vol C Tables 4.2.6.8 and 6.1.1.4'
P P 0.1023 0.0942 'International Tables Vol C Tables 4.2.6.8 and 6.1.1.4'
Fe Fe 0.3463 0.8444 'International Tables Vol C Tables 4.2.6.8 and 6.1.1.4'

loop_
_geom_angle_atom_site_label_1
_geom_angle_atom_site_label_2
_geom_angle_atom_site_label_3
_geom_angle
N1 Fe1 P3 98.48(3)
N1 Fe1 P1 105.74(3)
P3 Fe1 P1 118.124(13)
N1 Fe1 Si1 174.20(3)
P3 Fe1 Si1 80.077(13)
P1 Fe1 Si1 79.790(13)
N1 Fe1 P2 97.52(3)
P3 Fe1 P2 119.211(13)
P1 Fe1 P2 112.830(13)
Si1 Fe1 P2 78.473(12)
C20 P2 C30 103.97(5)
C20 P2 C27 99.09(5)
C30 P2 C27 98.38(5)
C20 P2 Fe1 112.13(3)
C30 P2 Fe1 114.99(3)
C27 P2 Fe1 125.25(3)
C8 P1 C24 108.66(5)
C8 P1 C21 94.28(5)
C24 P1 C21 99.16(5)
C8 P1 Fe1 113.12(4)
C24 P1 Fe1 112.18(4)
C21 P1 Fe1 127.06(4)
C14 P3 C36 103.14(5)
C14 P3 C33 101.20(5)
C36 P3 C33 97.13(5)
C14 P3 Fe1 112.95(4)
C36 P3 Fe1 120.31(4)
C33 P3 Fe1 119.05(4)
C3 Si1 C9 107.49(5)
C3 Si1 C15 106.32(5)
C9 Si1 C15 107.76(5)
C3 Si1 Fe1 111.93(4)
C9 Si1 Fe1 111.25(3)
C15 Si1 Fe1 111.82(3)
N2 N1 Fe1 158.64(9)
N1 N2 C2 123.73(10)
N1 N2 C1 121.42(10)
C2 N2 C1 114.25(9)
C16 C15 C20 118.57(9)
C16 C15 Si1 127.14(8)
C20 C15 Si1 113.90(7)
C19 C20 C15 120.27(9)
C19 C20 P2 126.30(8)
C15 C20 P2 113.43(7)
C10 C9 C14 118.73(10)
C10 C9 Si1 127.30(8)
C14 C9 Si1 113.83(7)
C4 C3 C8 119.29(10)
C4 C3 Si1 125.87(9)
C8 C3 Si1 114.76(8)
C13 C14 C9 120.20(10)
C13 C14 P3 125.24(9)
C9 C14 P3 114.56(8)
C29 C27 C28 108.50(9)
C29 C27 P2 111.97(7)
C28 C27 P2 115.92(7)
C32 C30 C31 111.32(9)
C32 C30 P2 111.17(7)
C31 C30 P2 110.63(7)
C34 C33 C35 107.95(9)
C34 C33 P3 111.66(7)
C35 C33 P3 116.26(8)
C7 C8 C3 119.49(10)
C7 C8 P1 126.41(9)
C3 C8 P1 114.04(8)
C18 C19 C20 120.15(10)
C19 C18 C17 120.14(10)
C23 C21 C22 110.90(10)
C23 C21 P1 110.17(8)
C22 C21 P1 116.36(8)
C11 C10 C9 120.93(10)
C38 C36 C37 109.92(11)
C38 C36 P3 113.57(9)
C37 C36 P3 110.93(8)
C17 C16 C15 120.90(10)
C18 C17 C16 119.88(10)
C5 C4 C3 120.79(11)
C11 C12 C13 120.11(11)
C6 C7 C8 120.13(12)
C25 C24 C26 108.96(10)
C25 C24 P1 111.43(8)
C26 C24 P1 119.86(9)
C12 C11 C10 119.91(10)
C5 C6 C7 120.48(11)
C12 C13 C14 120.11(11)
C6 C5 C4 119.61(11)

loop_
_geom_bond_atom_site_label_1
_geom_bond_atom_site_label_2
_geom_bond_distance
Fe1 N1 1.7731(9)
Fe1 P3 2.2700(4)
Fe1 P1 2.2989(4)
Fe1 Si1 2.3021(3)
Fe1 P2 2.3183(4)
P2 C20 1.8388(10)
P2 C30 1.8704(11)
P2 C27 1.8892(11)
P1 C8 1.8553(11)
P1 C24 1.8829(11)
P1 C21 1.8917(11)
P3 C14 1.8435(11)
P3 C36 1.8761(12)
P3 C33 1.8971(12)
Si1 C3 1.8886(11)
Si1 C9 1.8969(11)
Si1 C15 1.9014(11)
N1 N2 1.2762(13)
N2 C2 1.4611(15)
N2 C1 1.4691(15)
C15 C16 1.4001(14)
C15 C20 1.4073(14)
C20 C19 1.3997(14)
C9 C10 1.3996(14)
C9 C14 1.4049(15)
C3 C4 1.4001(15)
C3 C8 1.4031(15)
C14 C13 1.4001(15)
C29 C27 1.5275(15)
C27 C28 1.5349(14)
C30 C32 1.5271(15)
C30 C31 1.5325(15)
C33 C34 1.5303(16)
C33 C35 1.5349(15)
C8 C7 1.4005(15)
C19 C18 1.3893(15)
C18 C17 1.3903(16)
C21 C23 1.5253(17)
C21 C22 1.5260(17)
C10 C11 1.3946(16)
C36 C38 1.5153(19)
C36 C37 1.5338(17)
C16 C17 1.3953(15)
C4 C5 1.3897(17)
C12 C11 1.3874(18)
C12 C13 1.3937(16)
C7 C6 1.3919(18)
C24 C25 1.5229(16)
C24 C26 1.5322(17)
C6 C5 1.385(2)
